data_4128413
loop_
_publ_author_name
'von Grotthuss, Esther'
'Prey, Sven E.'
'Bolte, Michael'
'Lerner, Hans-Wolfram'
'Wagner, Matthias'

_publ_section_title
;
 Dual Role of Doubly Reduced Arylboranes as Dihydrogen- and
 Hydride-Transfer Catalysts.
;
_journal_issue 14
_journal_name_full 'Journal of the American Chemical Society'
_journal_page_first 6082
_journal_page_last 6091
_journal_paper_doi 10.1021/jacs.9b01998
_journal_volume 141
_journal_year 2019
_chemical_formula_moiety 'C16 H18 B2'
_chemical_formula_sum 'C16 H18 B2'
_chemical_formula_weight 231.92
_space_group_crystal_system triclinic
_space_group_IT_number 2
_space_group_name_Hall '-P 1'
_space_group_name_H-M_alt 'P -1'
_atom_sites_solution_hydrogens geom
_audit_creation_method SHELXL-2014/7
_cell_angle_alpha 76.716(9)
_cell_angle_beta 74.826(9)
_cell_angle_gamma 84.882(9)
_cell_formula_units_Z 1
_cell_length_a 5.1697(6)
_cell_length_b 7.5135(9)
_cell_length_c 9.1628(11)
_cell_measurement_reflns_used 5472
_cell_measurement_temperature 173(2)
_cell_measurement_theta_max 26.68
_cell_measurement_theta_min 4.02
_cell_volume 334.15(7)
_computing_cell_refinement 'X-Area (Stoe & Cie, 2001)'
_computing_data_collection 'X-Area (Stoe & Cie, 2001)'
_computing_data_reduction 'X-Area (Stoe & Cie, 2001)'
_computing_molecular_graphics 'XP in SHELXTL-Plus (Sheldrick, 2008)'
_computing_publication_material SHELXL
_computing_structure_refinement 'SHELXL-2014/7 (Sheldrick, 2014)'
_computing_structure_solution 'SHELXS (Sheldrick, 2008)'
_diffrn_ambient_temperature 173(2)
_diffrn_measured_fraction_theta_full 0.997
_diffrn_measured_fraction_theta_max 0.996
_diffrn_measurement_device_type 'STOE IPDS II two-circle-diffractometer'
_diffrn_measurement_method \w
_diffrn_radiation_type MoK\a
_diffrn_radiation_wavelength 0.71073
_diffrn_reflns_av_R_equivalents 0.0193
_diffrn_reflns_av_unetI/netI 0.0145
_diffrn_reflns_Laue_measured_fraction_full 0.997
_diffrn_reflns_Laue_measured_fraction_max 0.996
_diffrn_reflns_limit_h_max 6
_diffrn_reflns_limit_h_min -6
_diffrn_reflns_limit_k_max 9
_diffrn_reflns_limit_k_min -9
_diffrn_reflns_limit_l_max 11
_diffrn_reflns_limit_l_min -11
_diffrn_reflns_number 5472
_diffrn_reflns_point_group_measured_fraction_full 0.997
_diffrn_reflns_point_group_measured_fraction_max 0.996
_diffrn_reflns_theta_full 25.000
_diffrn_reflns_theta_max 26.337
_diffrn_reflns_theta_min 4.021
_diffrn_source 'Genix 3D I\mS microfocus X-ray source'
_exptl_absorpt_coefficient_mu 0.062
_exptl_absorpt_correction_T_max 1.000
_exptl_absorpt_correction_T_min 0.411
_exptl_absorpt_correction_type multi-scan
_exptl_absorpt_process_details 'X-Area (Stoe & Cie, 2001)'
_exptl_crystal_colour colourless
_exptl_crystal_density_diffrn 1.153
_exptl_crystal_description plate
_exptl_crystal_F_000 124
_exptl_crystal_size_max 0.280
_exptl_crystal_size_mid 0.210
_exptl_crystal_size_min 0.050
_refine_diff_density_max 0.265
_refine_diff_density_min -0.165
_refine_diff_density_rms 0.039
_refine_ls_extinction_method none
_refine_ls_goodness_of_fit_ref 1.114
_refine_ls_hydrogen_treatment constr
_refine_ls_matrix_type full
_refine_ls_number_parameters 82
_refine_ls_number_reflns 1364
_refine_ls_number_restraints 0
_refine_ls_restrained_S_all 1.114
_refine_ls_R_factor_all 0.0534
_refine_ls_R_factor_gt 0.0473
_refine_ls_shift/su_max 0.000
_refine_ls_shift/su_mean 0.000
_refine_ls_structure_factor_coef Fsqd
_refine_ls_weighting_details 'w=1/[\s^2^(Fo^2^)+(0.0663P)^2^+0.1135P] where P=(Fo^2^+2Fc^2^)/3'
_refine_ls_weighting_scheme calc
_refine_ls_wR_factor_gt 0.1360
_refine_ls_wR_factor_ref 0.1397
_reflns_Friedel_coverage 0.000
_reflns_number_gt 1197
_reflns_number_total 1364
_reflns_threshold_expression 'I > 2\s(I)'
_cod_data_source_file ja9b01998_si_002.cif
_cod_data_source_block wa2362
_cod_database_code 4128413
_shelx_shelxl_version_number 2014/7
_shelx_space_group_comment
; 
The symmetry employed for this shelxl refinement is uniquely defined 
by the following loop, which should always be used as a source of 
symmetry information in preference to the above space-group names. 
They are only intended as comments. 
;
_shelx_estimated_absorpt_t_min 0.983
_shelx_estimated_absorpt_t_max 0.997

loop_
_space_group_symop_operation_xyz
'x, y, z'
'-x, -y, -z'

loop_
_atom_site_label
_atom_site_type_symbol
_atom_site_fract_x
_atom_site_fract_y
_atom_site_fract_z
_atom_site_U_iso_or_equiv
_atom_site_adp_type
_atom_site_occupancy
_atom_site_site_symmetry_order
_atom_site_calc_flag
_atom_site_refinement_flags_posn
_atom_site_refinement_flags_adp
B1 B 0.3666(3) 0.4107(2) 0.90736(18) 0.0264(4) Uani 1 1 d . .
C1 C 0.5949(3) 0.55230(19) 0.82388(15) 0.0265(3) Uani 1 1 d . .
C2 C 0.7256(3) 0.63256(18) 0.91079(15) 0.0257(3) Uani 1 1 d . .
C3 C 0.9348(3) 0.7525(2) 0.83030(17) 0.0313(4) Uani 1 1 d . .
H3 H 1.0239 0.8059 0.8874 0.038 Uiso 1 1 calc R U
C4 C 1.0153(3) 0.7952(2) 0.66921(18) 0.0355(4) Uani 1 1 d . .
H4 H 1.1577 0.8764 0.6176 0.043 Uiso 1 1 calc R U
C5 C 0.8864(3) 0.7187(2) 0.58510(17) 0.0360(4) Uani 1 1 d . .
H5 H 0.9391 0.7476 0.4752 0.043 Uiso 1 1 calc R U
C6 C 0.6795(3) 0.5993(2) 0.66186(17) 0.0326(4) Uani 1 1 d . .
H6 H 0.5925 0.5478 0.6026 0.039 Uiso 1 1 calc R U
C7 C 0.2577(3) 0.3006(2) 0.80951(17) 0.0312(4) Uani 1 1 d . .
H7A H 0.0784 0.2538 0.8678 0.037 Uiso 1 1 calc R U
H7B H 0.2401 0.3823 0.7109 0.037 Uiso 1 1 calc R U
C8 C 0.4536(4) 0.1398(2) 0.7761(2) 0.0462(5) Uani 1 1 d . .
H8A H 0.3864 0.0712 0.7154 0.069 Uiso 1 1 calc R U
H8B H 0.6301 0.1869 0.7176 0.069 Uiso 1 1 calc R U
H8C H 0.4689 0.0588 0.8741 0.069 Uiso 1 1 calc R U

loop_
_atom_site_aniso_label
_atom_site_aniso_U_11
_atom_site_aniso_U_22
_atom_site_aniso_U_33
_atom_site_aniso_U_23
_atom_site_aniso_U_13
_atom_site_aniso_U_12
B1 0.0260(8) 0.0276(8) 0.0288(8) -0.0099(6) -0.0105(6) 0.0043(6)
C1 0.0280(7) 0.0283(7) 0.0253(7) -0.0087(5) -0.0088(5) 0.0030(5)
C2 0.0262(7) 0.0250(7) 0.0276(7) -0.0084(5) -0.0083(5) 0.0021(5)
C3 0.0328(8) 0.0303(7) 0.0330(8) -0.0087(6) -0.0098(6) -0.0031(6)
C4 0.0353(8) 0.0330(8) 0.0345(8) -0.0028(6) -0.0051(6) -0.0054(6)
C5 0.0409(9) 0.0397(8) 0.0248(7) -0.0042(6) -0.0060(6) -0.0013(7)
C6 0.0359(8) 0.0379(8) 0.0270(7) -0.0091(6) -0.0112(6) -0.0012(6)
C7 0.0327(7) 0.0369(8) 0.0287(7) -0.0114(6) -0.0110(6) -0.0038(6)
C8 0.0500(10) 0.0407(9) 0.0560(11) -0.0254(8) -0.0148(8) 0.0001(8)

loop_
_atom_type_symbol
_atom_type_description
_atom_type_scat_dispersion_real
_atom_type_scat_dispersion_imag
_atom_type_scat_source
C C 0.0033 0.0016 'International Tables Vol C Tables 4.2.6.8 and 6.1.1.4'
H H 0.0000 0.0000 'International Tables Vol C Tables 4.2.6.8 and 6.1.1.4'
B B 0.0013 0.0007 'International Tables Vol C Tables 4.2.6.8 and 6.1.1.4'

loop_
_geom_angle_atom_site_label_1
_geom_angle_atom_site_label_2
_geom_angle_atom_site_label_3
_geom_angle
_geom_angle_site_symmetry_1
_geom_angle_site_symmetry_3
C2 B1 C1 118.62(12) 2_667 .
C2 B1 C7 121.26(13) 2_667 .
C1 B1 C7 119.79(12) . .
C6 C1 C2 118.12(13) . .
C6 C1 B1 120.87(12) . .
C2 C1 B1 120.99(12) . .
C3 C2 C1 118.54(12) . .
C3 C2 B1 121.14(12) . 2_667
C1 C2 B1 120.31(12) . 2_667
C4 C3 C2 121.89(13) . .
C4 C3 H3 119.1 . .
C2 C3 H3 119.1 . .
C5 C4 C3 119.47(14) . .
C5 C4 H4 120.3 . .
C3 C4 H4 120.3 . .
C4 C5 C6 119.78(14) . .
C4 C5 H5 120.1 . .
C6 C5 H5 120.1 . .
C5 C6 C1 122.19(13) . .
C5 C6 H6 118.9 . .
C1 C6 H6 118.9 . .
C8 C7 B1 109.32(12) . .
C8 C7 H7A 109.8 . .
B1 C7 H7A 109.8 . .
C8 C7 H7B 109.8 . .
B1 C7 H7B 109.8 . .
H7A C7 H7B 108.3 . .
C7 C8 H8A 109.5 . .
C7 C8 H8B 109.5 . .
H8A C8 H8B 109.5 . .
C7 C8 H8C 109.5 . .
H8A C8 H8C 109.5 . .
H8B C8 H8C 109.5 . .

loop_
_geom_bond_atom_site_label_1
_geom_bond_atom_site_label_2
_geom_bond_distance
_geom_bond_site_symmetry_2
B1 C2 1.572(2) 2_667
B1 C1 1.577(2) .
B1 C7 1.5790(19) .
C1 C6 1.4024(19) .
C1 C2 1.4246(19) .
C2 C3 1.4059(19) .
C2 B1 1.572(2) 2_667
C3 C4 1.393(2) .
C3 H3 0.9500 .
C4 C5 1.382(2) .
C4 H4 0.9500 .
C5 C6 1.389(2) .
C5 H5 0.9500 .
C6 H6 0.9500 .
C7 C8 1.539(2) .
C7 H7A 0.9900 .
C7 H7B 0.9900 .
C8 H8A 0.9800 .
C8 H8B 0.9800 .
C8 H8C 0.9800 .

loop_
_geom_torsion_atom_site_label_1
_geom_torsion_atom_site_label_2
_geom_torsion_atom_site_label_3
_geom_torsion_atom_site_label_4
_geom_torsion
_geom_torsion_site_symmetry_1
_geom_torsion_site_symmetry_4
C2 B1 C1 C6 -178.32(12) 2_667 .
C7 B1 C1 C6 8.1(2) . .
C2 B1 C1 C2 3.3(2) 2_667 .
C7 B1 C1 C2 -170.28(12) . .
C6 C1 C2 C3 -0.9(2) . .
B1 C1 C2 C3 177.57(12) . .
C6 C1 C2 B1 178.22(12) . 2_667
B1 C1 C2 B1 -3.3(2) . 2_667
C1 C2 C3 C4 0.4(2) . .
B1 C2 C3 C4 -178.67(13) 2_667 .
C2 C3 C4 C5 0.2(2) . .
C3 C4 C5 C6 -0.4(2) . .
C4 C5 C6 C1 -0.1(2) . .
C2 C1 C6 C5 0.7(2) . .
B1 C1 C6 C5 -177.74(13) . .
C2 B1 C7 C8 -93.56(16) 2_667 .
C1 B1 C7 C8 79.79(17) . .
